data_7209491
loop_
_publ_author_name
'Bluhm, K.'
'Busche, S.'

_publ_section_title
;
 Zur Synthese und Kristallstruktur von Dibariumzink-bis(cyclo-triborat)
 Ba2 Zn (B3 O6)2
;
_journal_name_full
;
Zeitschrift fuer Naturforschung, Teil B. Anorganische Chemie, Organische
 Chemie (42,1987-)
;
_journal_page_first 309
_journal_page_last 312
_journal_volume 51
_journal_year 1996
_chemical_formula_sum 'B6 Ba2 O12 Zn'
_chemical_name_systematic 'Ba2 Zn (B3 O6)2'
_space_group_IT_number 2
_symmetry_space_group_name_Hall '-P 1'
_symmetry_space_group_name_H-M 'P -1'
_cell_angle_alpha 78.96
_cell_angle_beta 85.45
_cell_angle_gamma 60.12
_cell_formula_units_Z 2
_cell_length_a 7.155
_cell_length_b 7.205
_cell_length_c 11.789
_cell_volume 517.113
_citation_journal_id_ASTM ZNBSEN
_cod_data_source_file boron4-x_216.cif
_cod_data_source_block B6Ba2O12Zn1
_cod_original_cell_volume 517.1127
_cod_original_formula_sum 'B6 Ba2 O12 Zn1'
_cod_database_code 7209491

loop_
_symmetry_equiv_pos_as_xyz
x,y,z
-x,-y,-z

loop_
_atom_site_label
_atom_site_type_symbol
_atom_site_fract_x
_atom_site_fract_y
_atom_site_fract_z
_atom_site_occupancy
_atom_site_U_iso_or_equiv
O3 O-2 0.7972 0.1283 0.1241 1 0.0
Ba2 Ba+2 0.33589 0.31818 0.05361 1 0.0
O10 O-2 0.0234 0.1394 0.4036 1 0.0
Zn1 Zn+2 0.0307 0.86063 0.41447 1 0.0
B5 B+3 0.8288 -0.0793 0.1242 1 0.0
Ba1 Ba+2 0.31731 0.42096 0.70736 1 0.0
B1 B+3 0.2209 -0.219 0.1312 1 0.0
O1 O-2 -0.2294 0.8746 0.3741 1 0.0
O4 O-2 0.1504 0.3869 0.3704 1 0.0
O6 O-2 0.4704 0.7416 0.6351 1 0.0
B4 B+3 0.1895 0.1763 0.3796 1 0.0
O5 O-2 0.6018 -0.0126 0.6351 1 0.0
O11 O-2 0.0417 -0.2495 0.1282 1 0.0
O12 O-2 0.1752 -0.0081 0.1389 1 0.0
O8 O-2 0.2949 0.6148 0.3952 1 0.0
B6 B+3 0.322 0.4271 0.3792 1 0.0
O9 O-2 0.6622 -0.1093 0.1188 1 0.0
O2 O-2 0.5814 0.3825 0.8732 1 0.0
O7 O-2 0.936 0.3689 0.1279 1 0.0
B2 B+3 0.4254 0.9544 0.6321 1 0.0
B3 B+3 0.9682 0.1717 0.1309 1 0.0
